data_4110811
loop_
_publ_author_name
'Jay S. Siegel'
'Kim K. Baldridge'
'Anthony Linden'
'Reto Dorta'

_publ_section_title
;
 d8 Rhodium and Iridium Complexes of Corannulene
;
_journal_name_full 'Journal of the American Chemical Society'
_journal_page_first 10644
_journal_page_last 10645
_journal_paper_doi 10.1021/ja062110x
_journal_volume 128
_journal_year 2006
_chemical_formula_moiety 'C37 H45 P Rh 1+, F6 P 1-, C H2 Cl2'
_chemical_formula_sum 'C38 H47 Cl2 F6 P2 Rh'
_chemical_formula_weight 853.54
_chemical_name_systematic
; 
 ? 
;
_space_group_IT_number 14
_symmetry_cell_setting monoclinic
_symmetry_Int_Tables_number 14
_symmetry_space_group_name_Hall '-P 2yn'
_symmetry_space_group_name_H-M 'P 1 21/n 1'
_atom_sites_solution_hydrogens geom
_atom_sites_solution_primary direct
_atom_sites_solution_secondary difmap
_audit_creation_date 06-03-24
_audit_creation_method SHELXL-97
_cell_angle_alpha 90.00
_cell_angle_beta 112.7673(7)
_cell_angle_gamma 90.00
_cell_formula_units_Z 4
_cell_length_a 12.8150(2)
_cell_length_b 24.0057(3)
_cell_length_c 13.1883(1)
_cell_measurement_reflns_used 64311
_cell_measurement_temperature 160(1)
_cell_measurement_theta_max 30.0
_cell_measurement_theta_min 2.0
_cell_volume 3741.04(8)
_computing_cell_refinement 'DENZO-SMN (Otwinowski & Minor, 1997)'
_computing_data_collection 'COLLECT (Nonius, 2000)'
_computing_data_reduction 'DENZO-SMN and SCALEPACK (Otwinowski & Minor, 1997)'
_computing_molecular_graphics 'ORTEPII (Johnson, 1976)'
_computing_publication_material 'SHELXL97 and PLATON (Spek, 2006)'
_computing_structure_refinement 'SHELXL97 (Sheldrick, 1997)'
_computing_structure_solution 'SIR92 (Altomare et al., 1994)'
_diffrn_ambient_temperature 160(1)
_diffrn_detector '65 mm CCD camera on \k goniostat'
_diffrn_detector_area_resol_mean 9
_diffrn_measured_fraction_theta_full 0.998
_diffrn_measured_fraction_theta_max 0.998
_diffrn_measurement_device_type 'Nonius KappaCCD area-detector diffractometer'
_diffrn_measurement_method '\f and \w scans with \k offsets'
_diffrn_radiation_monochromator 'horizontally mounted graphite crystal'
_diffrn_radiation_source 'Nonius FR590 sealed tube generator'
_diffrn_radiation_type 'Mo K\a'
_diffrn_radiation_wavelength 0.71073
_diffrn_reflns_av_R_equivalents 0.0827
_diffrn_reflns_av_sigmaI/netI 0.0536
_diffrn_reflns_limit_h_max 18
_diffrn_reflns_limit_h_min -18
_diffrn_reflns_limit_k_max 33
_diffrn_reflns_limit_k_min -33
_diffrn_reflns_limit_l_max 18
_diffrn_reflns_limit_l_min -18
_diffrn_reflns_number 74931
_diffrn_reflns_theta_full 30.04
_diffrn_reflns_theta_max 30.04
_diffrn_reflns_theta_min 2.38
_diffrn_standards_decay_% 0
_diffrn_standards_number 0
_exptl_absorpt_coefficient_mu 0.741
_exptl_absorpt_correction_T_max 0.853
_exptl_absorpt_correction_T_min 0.770
_exptl_absorpt_correction_type multi-scan
_exptl_absorpt_process_details '(Blessing, 1995)'
_exptl_crystal_colour orange
_exptl_crystal_density_diffrn 1.515
_exptl_crystal_description prism
_exptl_crystal_F_000 1752
_exptl_crystal_size_max 0.28
_exptl_crystal_size_mid 0.28
_exptl_crystal_size_min 0.28
_refine_diff_density_max 1.186
_refine_diff_density_min -0.962
_refine_diff_density_rms 0.114
_refine_ls_extinction_coef 0.0090(5)
_refine_ls_extinction_expression Fc^*^=kFc[1+0.001xFc^2^\l^3^/sin(2\q)]^-1/4^
_refine_ls_extinction_method SHELXL
_refine_ls_goodness_of_fit_ref 1.046
_refine_ls_hydrogen_treatment constr
_refine_ls_matrix_type full
_refine_ls_number_parameters 449
_refine_ls_number_reflns 10941
_refine_ls_number_restraints 0
_refine_ls_restrained_S_all 1.046
_refine_ls_R_factor_all 0.0762
_refine_ls_R_factor_gt 0.0482
_refine_ls_shift/su_max 0.003
_refine_ls_shift/su_mean 0.000
_refine_ls_structure_factor_coef Fsqd
_refine_ls_weighting_details 'w=1/[\s^2^(Fo^2^)+(0.0667P)^2^+3.4933P] where P=(Fo^2^+2Fc^2^)/3'
_refine_ls_weighting_scheme calc
_refine_ls_wR_factor_gt 0.1172
_refine_ls_wR_factor_ref 0.1325
_reflns_number_gt 8033
_reflns_number_total 10944
_reflns_threshold_expression 'I > 2\s(I)'
_cod_data_source_file ja062110xsi20060712_032832.cif
_cod_data_source_block Complex11
_cod_database_code 4110811

loop_
_symmetry_equiv_pos_as_xyz
'x, y, z'
'-x+1/2, y+1/2, -z+1/2'
'-x, -y, -z'
'x-1/2, -y-1/2, z-1/2'

loop_
_atom_site_label
_atom_site_type_symbol
_atom_site_fract_x
_atom_site_fract_y
_atom_site_fract_z
_atom_site_U_iso_or_equiv
_atom_site_adp_type
_atom_site_occupancy
_atom_site_symmetry_multiplicity
_atom_site_calc_flag
_atom_site_refinement_flags
Rh Rh 0.219140(17) 0.872118(8) 0.833341(17) 0.02059(8) Uani 1 1 d .
P1 P 0.29475(6) 0.92260(3) 0.72875(6) 0.02084(15) Uani 1 1 d .
C1 C 0.0340(2) 0.91556(12) 0.7926(2) 0.0255(6) Uani 1 1 d .
C2 C 0.1196(2) 0.94524(12) 0.8793(2) 0.0256(6) Uani 1 1 d .
C3 C 0.0900(3) 1.00281(12) 0.8659(3) 0.0303(6) Uani 1 1 d .
C4 C -0.0114(3) 1.00801(13) 0.7723(3) 0.0332(7) Uani 1 1 d .
C5 C -0.0458(3) 0.95462(13) 0.7266(2) 0.0303(6) Uani 1 1 d .
C6 C 0.0077(2) 0.86037(12) 0.8006(2) 0.0270(6) Uani 1 1 d .
C7 C 0.0918(2) 0.83220(12) 0.8939(2) 0.0267(6) Uani 1 1 d .
H7 H 0.0909 0.7927 0.8968 0.032 Uiso 1 1 calc R
C8 C 0.1758(2) 0.86176(12) 0.9814(2) 0.0271(6) Uani 1 1 d .
H8 H 0.2277 0.8415 1.0418 0.033 Uiso 1 1 calc R
C9 C 0.1838(2) 0.92183(12) 0.9805(2) 0.0275(6) Uani 1 1 d .
C10 C 0.2327(3) 0.96133(13) 1.0696(3) 0.0322(6) Uani 1 1 d .
H10 H 0.2873 0.9490 1.1381 0.039 Uiso 1 1 calc R
C11 C 0.2008(3) 1.01640(14) 1.0563(3) 0.0376(7) Uani 1 1 d .
H11 H 0.2325 1.0409 1.1172 0.045 Uiso 1 1 calc R
C12 C 0.1212(3) 1.03874(13) 0.9537(3) 0.0368(7) Uani 1 1 d .
C13 C 0.0515(3) 1.08846(14) 0.9332(3) 0.0445(9) Uani 1 1 d .
H13 H 0.0742 1.1179 0.9853 0.053 Uiso 1 1 calc R
C14 C -0.0458(3) 1.09438(14) 0.8413(3) 0.0434(9) Uani 1 1 d .
H14 H -0.0874 1.1281 0.8311 0.052 Uiso 1 1 calc R
C15 C -0.0874(3) 1.05118(14) 0.7593(3) 0.0413(8) Uani 1 1 d .
C16 C -0.2013(3) 1.03948(17) 0.6819(3) 0.0467(10) Uani 1 1 d .
H16 H -0.2552 1.0688 0.6606 0.056 Uiso 1 1 calc R
C17 C -0.2338(3) 0.98748(17) 0.6382(3) 0.0434(9) Uani 1 1 d .
H17 H -0.3095 0.9820 0.5877 0.052 Uiso 1 1 calc R
C18 C -0.1570(3) 0.94061(15) 0.6662(3) 0.0352(7) Uani 1 1 d .
C19 C -0.1805(3) 0.88168(16) 0.6606(3) 0.0398(8) Uani 1 1 d .
H19 H -0.2524 0.8689 0.6114 0.048 Uiso 1 1 calc R
C20 C -0.1028(3) 0.84328(15) 0.7237(3) 0.0356(7) Uani 1 1 d .
H20 H -0.1221 0.8049 0.7166 0.043 Uiso 1 1 calc R
C21 C 0.3476(2) 0.80802(12) 0.8812(2) 0.0269(6) Uani 1 1 d .
H21 H 0.3956 0.8396 0.8928 0.032 Uiso 1 1 calc R
C22 C 0.2694(2) 0.79777(11) 0.7749(2) 0.0235(5) Uani 1 1 d .
H22 H 0.2680 0.8222 0.7177 0.028 Uiso 1 1 calc R
C23 C 0.1869(2) 0.75002(12) 0.7463(2) 0.0288(6) Uani 1 1 d .
H231 H 0.1142 0.7619 0.6886 0.035 Uiso 1 1 calc R
H232 H 0.1724 0.7391 0.8121 0.035 Uiso 1 1 calc R
C24 C 0.2334(3) 0.69995(13) 0.7051(3) 0.0359(7) Uani 1 1 d .
H241 H 0.1807 0.6682 0.6936 0.043 Uiso 1 1 calc R
H242 H 0.2357 0.7094 0.6329 0.043 Uiso 1 1 calc R
C25 C 0.3505(3) 0.68172(16) 0.7820(3) 0.0497(9) Uani 1 1 d .
H251 H 0.3689 0.6465 0.7535 0.060 Uiso 1 1 calc R
H252 H 0.4055 0.7101 0.7795 0.060 Uiso 1 1 calc R
C26 C 0.3677(3) 0.67278(15) 0.9010(3) 0.0491(9) Uani 1 1 d .
H261 H 0.4103 0.6377 0.9264 0.059 Uiso 1 1 calc R
H262 H 0.2925 0.6677 0.9045 0.059 Uiso 1 1 calc R
C27 C 0.4303(3) 0.71943(14) 0.9821(3) 0.0427(8) Uani 1 1 d .
H271 H 0.4588 0.7039 1.0575 0.051 Uiso 1 1 calc R
H272 H 0.4970 0.7307 0.9665 0.051 Uiso 1 1 calc R
C28 C 0.3605(3) 0.77162(13) 0.9794(2) 0.0312(6) Uani 1 1 d .
H281 H 0.2847 0.7605 0.9757 0.037 Uiso 1 1 calc R
H282 H 0.3982 0.7932 1.0480 0.037 Uiso 1 1 calc R
C29 C 0.4420(2) 0.90412(13) 0.7494(3) 0.0308(6) Uani 1 1 d .
H29 H 0.4434 0.8626 0.7445 0.037 Uiso 1 1 calc R
C30 C 0.5249(3) 0.91889(15) 0.8667(3) 0.0446(9) Uani 1 1 d .
H301 H 0.5926 0.8955 0.8867 0.067 Uiso 1 1 calc R
H302 H 0.4883 0.9124 0.9186 0.067 Uiso 1 1 calc R
H303 H 0.5466 0.9582 0.8694 0.067 Uiso 1 1 calc R
C31 C 0.4856(3) 0.92600(17) 0.6637(3) 0.0480(9) Uani 1 1 d .
H311 H 0.4904 0.9667 0.6678 0.072 Uiso 1 1 calc R
H312 H 0.4335 0.9148 0.5900 0.072 Uiso 1 1 calc R
H313 H 0.5608 0.9105 0.6785 0.072 Uiso 1 1 calc R
C32 C 0.2849(3) 0.99860(11) 0.7516(2) 0.0269(6) Uani 1 1 d .
H32 H 0.2040 1.0050 0.7403 0.032 Uiso 1 1 calc R
C33 C 0.3535(3) 1.01767(14) 0.8700(3) 0.0357(7) Uani 1 1 d .
H331 H 0.4332 1.0218 0.8808 0.054 Uiso 1 1 calc R
H332 H 0.3468 0.9899 0.9216 0.054 Uiso 1 1 calc R
H333 H 0.3243 1.0535 0.8831 0.054 Uiso 1 1 calc R
C34 C 0.3062(4) 1.03741(14) 0.6699(3) 0.0443(9) Uani 1 1 d .
H341 H 0.2942 1.0761 0.6865 0.066 Uiso 1 1 calc R
H342 H 0.2539 1.0282 0.5950 0.066 Uiso 1 1 calc R
H343 H 0.3844 1.0328 0.6757 0.066 Uiso 1 1 calc R
C35 C 0.2153(2) 0.91715(12) 0.5785(2) 0.0271(6) Uani 1 1 d .
H35 H 0.2532 0.9427 0.5434 0.033 Uiso 1 1 calc R
C36 C 0.0933(3) 0.93813(16) 0.5453(3) 0.0418(8) Uani 1 1 d .
H361 H 0.0553 0.9380 0.4649 0.063 Uiso 1 1 calc R
H362 H 0.0943 0.9761 0.5727 0.063 Uiso 1 1 calc R
H363 H 0.0526 0.9137 0.5769 0.063 Uiso 1 1 calc R
C37 C 0.2142(3) 0.85926(14) 0.5297(3) 0.0391(8) Uani 1 1 d .
H371 H 0.1704 0.8337 0.5559 0.059 Uiso 1 1 calc R
H372 H 0.2920 0.8455 0.5528 0.059 Uiso 1 1 calc R
H373 H 0.1796 0.8614 0.4493 0.059 Uiso 1 1 calc R
P2 P 0.95573(7) 0.65178(4) 0.83140(7) 0.03356(19) Uani 1 1 d .
F1 F 0.9138(3) 0.66510(15) 0.9260(2) 0.0872(10) Uani 1 1 d .
F2 F 0.9941(3) 0.63810(13) 0.7341(2) 0.0751(8) Uani 1 1 d .
F3 F 0.9563(2) 0.58756(11) 0.8583(3) 0.0874(10) Uani 1 1 d .
F4 F 0.9513(2) 0.71591(9) 0.8017(3) 0.0734(8) Uani 1 1 d .
F5 F 1.0837(2) 0.65646(14) 0.9106(2) 0.0786(8) Uani 1 1 d .
F6 F 0.82539(18) 0.64754(10) 0.7493(2) 0.0593(6) Uani 1 1 d .
Cl1 Cl 0.59236(16) 0.76685(7) 0.65764(14) 0.1035(5) Uani 1 1 d .
Cl2 Cl 0.6974(2) 0.79226(8) 0.88882(16) 0.1341(8) Uani 1 1 d .
C38 C 0.6723(5) 0.7437(2) 0.7906(5) 0.0804(16) Uani 1 1 d .
H381 H 0.6323 0.7120 0.8077 0.096 Uiso 1 1 calc R
H382 H 0.7457 0.7296 0.7928 0.096 Uiso 1 1 calc R

loop_
_atom_site_aniso_label
_atom_site_aniso_U_11
_atom_site_aniso_U_22
_atom_site_aniso_U_33
_atom_site_aniso_U_23
_atom_site_aniso_U_13
_atom_site_aniso_U_12
Rh 0.02184(12) 0.01904(12) 0.02267(12) 0.00146(8) 0.01056(8) 0.00041(8)
P1 0.0215(3) 0.0195(3) 0.0235(3) -0.0020(3) 0.0109(3) -0.0029(2)
C1 0.0281(14) 0.0290(14) 0.0267(14) 0.0027(11) 0.0185(11) 0.0048(11)
C2 0.0284(14) 0.0237(13) 0.0316(15) 0.0006(11) 0.0193(12) 0.0004(11)
C3 0.0391(16) 0.0231(14) 0.0422(17) 0.0039(12) 0.0306(14) 0.0030(12)
C4 0.0417(17) 0.0312(16) 0.0409(17) 0.0129(13) 0.0317(15) 0.0114(13)
C5 0.0339(15) 0.0364(16) 0.0297(15) 0.0086(13) 0.0221(12) 0.0102(12)
C6 0.0297(14) 0.0270(14) 0.0298(14) -0.0002(11) 0.0175(12) 0.0019(11)
C7 0.0312(14) 0.0228(13) 0.0327(15) 0.0028(11) 0.0196(12) 0.0003(11)
C8 0.0290(14) 0.0277(15) 0.0292(14) 0.0060(11) 0.0162(12) 0.0029(11)
C9 0.0309(14) 0.0265(14) 0.0338(15) -0.0008(12) 0.0222(12) -0.0004(11)
C10 0.0348(16) 0.0368(17) 0.0310(15) -0.0063(13) 0.0196(13) -0.0058(13)
C11 0.0449(18) 0.0366(17) 0.0434(18) -0.0125(14) 0.0302(16) -0.0123(14)
C12 0.0478(19) 0.0256(15) 0.054(2) -0.0016(14) 0.0382(17) -0.0036(13)
C13 0.067(2) 0.0246(16) 0.066(2) -0.0032(16) 0.052(2) 0.0001(15)
C14 0.062(2) 0.0265(16) 0.066(2) 0.0119(16) 0.051(2) 0.0138(15)
C15 0.055(2) 0.0358(18) 0.053(2) 0.0207(16) 0.0430(18) 0.0187(15)
C16 0.056(2) 0.054(2) 0.047(2) 0.0292(18) 0.0398(18) 0.0323(18)
C17 0.0393(18) 0.062(2) 0.0366(17) 0.0199(17) 0.0233(15) 0.0210(16)
C18 0.0347(16) 0.050(2) 0.0263(15) 0.0086(14) 0.0176(13) 0.0129(14)
C19 0.0290(15) 0.057(2) 0.0327(17) 0.0018(15) 0.0113(13) 0.0010(15)
C20 0.0313(16) 0.0403(18) 0.0360(16) -0.0044(14) 0.0140(13) -0.0016(13)
C21 0.0235(13) 0.0218(13) 0.0350(15) 0.0041(11) 0.0110(11) 0.0033(10)
C22 0.0270(13) 0.0175(12) 0.0279(14) 0.0029(10) 0.0127(11) 0.0040(10)
C23 0.0272(14) 0.0263(14) 0.0284(14) 0.0020(12) 0.0057(11) 0.0012(11)
C24 0.0422(18) 0.0282(16) 0.0387(17) -0.0057(13) 0.0172(14) -0.0001(13)
C25 0.052(2) 0.040(2) 0.058(2) -0.0064(17) 0.0219(18) 0.0160(17)
C26 0.045(2) 0.0358(19) 0.062(2) 0.0077(17) 0.0169(18) 0.0146(15)
C27 0.0396(18) 0.0371(18) 0.0404(18) 0.0076(15) 0.0033(14) 0.0133(14)
C28 0.0317(15) 0.0286(15) 0.0300(15) 0.0043(12) 0.0083(12) 0.0038(12)
C29 0.0247(14) 0.0299(15) 0.0416(17) -0.0042(13) 0.0170(12) -0.0032(11)
C30 0.0238(15) 0.043(2) 0.059(2) -0.0094(17) 0.0071(15) -0.0049(13)
C31 0.0410(19) 0.052(2) 0.066(2) 0.0043(19) 0.0373(19) -0.0011(16)
C32 0.0327(15) 0.0197(13) 0.0330(15) -0.0034(11) 0.0179(12) -0.0042(11)
C33 0.0360(16) 0.0322(16) 0.0398(18) -0.0149(14) 0.0156(14) -0.0095(13)
C34 0.071(2) 0.0228(15) 0.054(2) 0.0003(15) 0.041(2) -0.0062(15)
C35 0.0357(15) 0.0253(14) 0.0230(13) -0.0027(11) 0.0142(12) -0.0054(11)
C36 0.0317(16) 0.060(2) 0.0291(16) -0.0019(15) 0.0071(13) 0.0011(15)
C37 0.063(2) 0.0312(16) 0.0244(15) -0.0046(13) 0.0178(15) -0.0111(15)
P2 0.0275(4) 0.0334(4) 0.0411(5) 0.0053(4) 0.0146(3) -0.0016(3)
F1 0.0787(19) 0.142(3) 0.0547(15) 0.0120(17) 0.0416(14) 0.0323(19)
F2 0.084(2) 0.094(2) 0.0665(17) 0.0099(15) 0.0499(15) 0.0261(15)
F3 0.0663(17) 0.0472(15) 0.167(3) 0.0443(17) 0.0646(19) 0.0164(12)
F4 0.0590(15) 0.0303(12) 0.134(3) 0.0061(13) 0.0404(16) -0.0075(10)
F5 0.0337(12) 0.113(2) 0.0734(17) -0.0020(17) 0.0037(12) 0.0011(14)
F6 0.0358(11) 0.0515(13) 0.0737(16) -0.0090(12) 0.0027(11) -0.0028(10)
Cl1 0.1171(13) 0.0911(11) 0.0885(10) 0.0222(9) 0.0247(9) 0.0018(9)
Cl2 0.222(2) 0.0995(13) 0.0950(12) -0.0044(10) 0.0772(14) 0.0469(14)
C38 0.088(4) 0.073(3) 0.087(4) 0.028(3) 0.041(3) 0.033(3)

loop_
_atom_type_symbol
_atom_type_description
_atom_type_number_in_cell
_atom_type_scat_dispersion_real
_atom_type_scat_dispersion_imag
_atom_type_scat_source
C C 152 0.0033 0.0016
; International Tables for Crystallography (1992). 
Vol. C, Tables 4.2.6.8 and 6.1.1.4
;
H H 188 0.0000 0.0000
; International Tables for Crystallography (1992). 
Vol. C, Tables 4.2.6.8 and 6.1.1.4
;
Cl Cl 8 0.1484 0.1585
; International Tables for Crystallography (1992). 
Vol. C, Tables 4.2.6.8 and 6.1.1.4
;
F F 24 0.0171 0.0103
; International Tables for Crystallography (1992). 
Vol. C, Tables 4.2.6.8 and 6.1.1.4
;
P P 8 0.1023 0.0942
; International Tables for Crystallography (1992). 
Vol. C, Tables 4.2.6.8 and 6.1.1.4
;
Rh Rh 4 -1.1178 0.9187
; International Tables for Crystallography (1992). 
Vol. C, Tables 4.2.6.8 and 6.1.1.4
;

loop_
_geom_angle_atom_site_label_1
_geom_angle_atom_site_label_2
_geom_angle_atom_site_label_3
_geom_angle
C22 Rh C21 37.82(11)
C22 Rh C8 115.58(11)
C21 Rh C8 94.83(11)
C22 Rh C7 97.53(10)
C21 Rh C7 99.52(11)
C8 Rh C7 36.68(11)
C22 Rh P1 88.19(8)
C21 Rh P1 95.72(8)
C8 Rh P1 151.70(8)
C7 Rh P1 161.58(8)
C22 Rh C2 166.34(10)
C21 Rh C2 150.76(11)
C8 Rh C2 61.46(10)
C7 Rh C2 72.24(10)
P1 Rh C2 98.92(7)
C22 Rh C1 132.53(10)
C21 Rh C1 158.34(10)
C8 Rh C1 72.14(10)
C7 Rh C1 59.63(10)
P1 Rh C1 103.85(7)
C2 Rh C1 34.39(10)
C22 Rh C9 149.31(10)
C21 Rh C9 117.76(11)
C8 Rh C9 35.39(10)
C7 Rh C9 63.55(10)
P1 Rh C9 117.58(7)
C2 Rh C9 33.20(10)
C1 Rh C9 60.67(10)
C22 Rh C6 106.89(10)
C21 Rh C6 126.93(10)
C8 Rh C6 62.40(10)
C7 Rh C6 33.92(10)
P1 Rh C6 127.66(7)
C2 Rh C6 59.58(9)
C1 Rh C6 31.66(9)
C9 Rh C6 71.63(9)
C35 P1 C29 104.35(14)
C35 P1 C32 101.48(13)
C29 P1 C32 109.88(14)
C35 P1 Rh 114.73(9)
C29 P1 Rh 115.13(10)
C32 P1 Rh 110.29(9)
C6 C1 C5 123.0(3)
C6 C1 C2 123.4(3)
C5 C1 C2 108.1(3)
C6 C1 Rh 79.59(17)
C5 C1 Rh 145.7(2)
C2 C1 Rh 70.10(15)
C9 C2 C3 122.9(3)
C9 C2 C1 123.6(3)
C3 C2 C1 107.4(3)
C9 C2 Rh 76.65(16)
C3 C2 Rh 145.6(2)
C1 C2 Rh 75.51(16)
C12 C3 C4 123.5(3)
C12 C3 C2 121.8(3)
C4 C3 C2 107.8(3)
C15 C4 C3 122.7(3)
C15 C4 C5 122.5(3)
C3 C4 C5 108.8(3)
C18 C5 C1 122.3(3)
C18 C5 C4 123.3(3)
C1 C5 C4 107.9(3)
C1 C6 C20 114.8(3)
C1 C6 C7 112.9(3)
C20 C6 C7 131.8(3)
C1 C6 Rh 68.75(16)
C20 C6 Rh 145.7(2)
C7 C6 Rh 61.55(15)
C8 C7 C6 122.3(3)
C8 C7 Rh 69.94(16)
C6 C7 Rh 84.53(17)
C8 C7 H7 118.8
C6 C7 H7 118.8
Rh C7 H7 117.0
C7 C8 C9 121.6(3)
C7 C8 Rh 73.38(16)
C9 C8 Rh 80.76(16)
C7 C8 H8 119.2
C9 C8 H8 119.2
Rh C8 H8 117.2
C2 C9 C8 113.2(3)
C2 C9 C10 115.1(3)
C8 C9 C10 130.9(3)
C2 C9 Rh 70.15(16)
C8 C9 Rh 63.85(15)
C10 C9 Rh 143.3(2)
C11 C10 C9 120.8(3)
C11 C10 H10 119.6
C9 C10 H10 119.6
C10 C11 C12 122.9(3)
C10 C11 H11 118.5
C12 C11 H11 118.5
C3 C12 C11 115.2(3)
C3 C12 C13 113.7(3)
C11 C12 C13 129.7(3)
C14 C13 C12 122.3(3)
C14 C13 H13 118.9
C12 C13 H13 118.9
C13 C14 C15 122.3(3)
C13 C14 H14 118.9
C15 C14 H14 118.9
C4 C15 C14 114.0(3)
C4 C15 C16 114.2(3)
C14 C15 C16 130.3(3)
C17 C16 C15 122.2(3)
C17 C16 H16 118.9
C15 C16 H16 118.9
C16 C17 C18 122.4(3)
C16 C17 H17 118.8
C18 C17 H17 118.8
C5 C18 C19 114.7(3)
C5 C18 C17 114.0(3)
C19 C18 C17 130.0(3)
C20 C19 C18 122.6(3)
C20 C19 H19 118.7
C18 C19 H19 118.7
C19 C20 C6 121.2(3)
C19 C20 H20 119.4
C6 C20 H20 119.4
C22 C21 C28 123.7(3)
C22 C21 Rh 70.22(15)
C28 C21 Rh 118.6(2)
C22 C21 H21 118.1
C28 C21 H21 118.1
Rh C21 H21 81.5
C21 C22 C23 123.3(3)
C21 C22 Rh 71.96(16)
C23 C22 Rh 116.47(19)
C21 C22 H22 118.4
C23 C22 H22 118.4
Rh C22 H22 81.8
C22 C23 C24 110.8(2)
C22 C23 H231 109.5
C24 C23 H231 109.5
C22 C23 H232 109.5
C24 C23 H232 109.5
H231 C23 H232 108.1
C25 C24 C23 114.2(3)
C25 C24 H241 108.7
C23 C24 H241 108.7
C25 C24 H242 108.7
C23 C24 H242 108.7
H241 C24 H242 107.6
C26 C25 C24 116.4(3)
C26 C25 H251 108.2
C24 C25 H251 108.2
C26 C25 H252 108.2
C24 C25 H252 108.2
H251 C25 H252 107.3
C25 C26 C27 116.4(3)
C25 C26 H261 108.2
C27 C26 H261 108.2
C25 C26 H262 108.2
C27 C26 H262 108.2
H261 C26 H262 107.4
C28 C27 C26 115.8(3)
C28 C27 H271 108.3
C26 C27 H271 108.3
C28 C27 H272 108.3
C26 C27 H272 108.3
H271 C27 H272 107.4
C21 C28 C27 111.1(3)
C21 C28 H281 109.4
C27 C28 H281 109.4
C21 C28 H282 109.4
C27 C28 H282 109.4
H281 C28 H282 108.0
C31 C29 C30 110.7(3)
C31 C29 P1 116.8(2)
C30 C29 P1 111.1(2)
C31 C29 H29 105.8
C30 C29 H29 105.8
P1 C29 H29 105.8
C29 C30 H301 109.5
C29 C30 H302 109.5
H301 C30 H302 109.5
C29 C30 H303 109.5
H301 C30 H303 109.5
H302 C30 H303 109.5
C29 C31 H311 109.5
C29 C31 H312 109.5
H311 C31 H312 109.5
C29 C31 H313 109.5
H311 C31 H313 109.5
H312 C31 H313 109.5
C34 C32 C33 110.3(3)
C34 C32 P1 116.2(2)
C33 C32 P1 114.1(2)
C34 C32 H32 105.0
C33 C32 H32 105.0
P1 C32 H32 105.0
C32 C33 H331 109.5
C32 C33 H332 109.5
H331 C33 H332 109.5
C32 C33 H333 109.5
H331 C33 H333 109.5
H332 C33 H333 109.5
C32 C34 H341 109.5
C32 C34 H342 109.5
H341 C34 H342 109.5
C32 C34 H343 109.5
H341 C34 H343 109.5
H342 C34 H343 109.5
C37 C35 C36 109.6(3)
C37 C35 P1 115.3(2)
C36 C35 P1 111.1(2)
C37 C35 H35 106.8
C36 C35 H35 106.8
P1 C35 H35 106.8
C35 C36 H361 109.5
C35 C36 H362 109.5
H361 C36 H362 109.5
C35 C36 H363 109.5
H361 C36 H363 109.5
H362 C36 H363 109.5
C35 C37 H371 109.5
C35 C37 H372 109.5
H371 C37 H372 109.5
C35 C37 H373 109.5
H371 C37 H373 109.5
H372 C37 H373 109.5
F5 P2 F1 92.72(16)
F5 P2 F2 88.96(16)
F1 P2 F2 178.31(18)
F5 P2 F3 90.43(17)
F1 P2 F3 89.65(18)
F2 P2 F3 90.19(17)
F5 P2 F4 91.33(16)
F1 P2 F4 90.46(18)
F2 P2 F4 89.64(16)
F3 P2 F4 178.24(17)
F5 P2 F6 179.19(17)
F1 P2 F6 87.82(15)
F2 P2 F6 90.50(16)
F3 P2 F6 90.17(15)
F4 P2 F6 88.07(14)
Cl2 C38 Cl1 114.6(3)
Cl2 C38 H381 108.6
Cl1 C38 H381 108.6
Cl2 C38 H382 108.6
Cl1 C38 H382 108.6
H381 C38 H382 107.6

loop_
_geom_bond_atom_site_label_1
_geom_bond_atom_site_label_2
_geom_bond_distance
Rh C22 2.139(3)
Rh C21 2.162(3)
Rh C8 2.241(3)
Rh C7 2.286(3)
Rh P1 2.3118(7)
Rh C2 2.382(3)
Rh C1 2.453(3)
Rh C9 2.465(3)
Rh C6 2.589(3)
P1 C35 1.849(3)
P1 C29 1.852(3)
P1 C32 1.862(3)
C1 C6 1.381(4)
C1 C5 1.411(4)
C1 C2 1.431(4)
C2 C9 1.387(4)
C2 C3 1.426(4)
C3 C12 1.373(5)
C3 C4 1.409(5)
C4 C15 1.386(4)
C4 C5 1.412(5)
C5 C18 1.379(5)
C6 C20 1.446(4)
C6 C7 1.451(4)
C7 C8 1.425(4)
C7 H7 0.9500
C8 C9 1.446(4)
C8 H8 0.9500
C9 C10 1.451(4)
C10 C11 1.374(5)
C10 H10 0.9500
C11 C12 1.446(5)
C11 H11 0.9500
C12 C13 1.452(5)
C13 C14 1.369(6)
C13 H13 0.9500
C14 C15 1.443(5)
C14 H14 0.9500
C15 C16 1.449(6)
C16 C17 1.370(6)
C16 H16 0.9500
C17 C18 1.445(5)
C17 H17 0.9500
C18 C19 1.442(5)
C19 C20 1.375(5)
C19 H19 0.9500
C20 H20 0.9500
C21 C22 1.394(4)
C21 C28 1.518(4)
C21 H21 0.9500
C22 C23 1.505(4)
C22 H22 0.9500
C23 C24 1.532(4)
C23 H231 0.9900
C23 H232 0.9900
C24 C25 1.514(5)
C24 H241 0.9900
C24 H242 0.9900
C25 C26 1.514(6)
C25 H251 0.9900
C25 H252 0.9900
C26 C27 1.542(5)
C26 H261 0.9900
C26 H262 0.9900
C27 C28 1.532(4)
C27 H271 0.9900
C27 H272 0.9900
C28 H281 0.9900
C28 H282 0.9900
C29 C31 1.535(4)
C29 C30 1.541(5)
C29 H29 1.0000
C30 H301 0.9800
C30 H302 0.9800
C30 H303 0.9800
C31 H311 0.9800
C31 H312 0.9800
C31 H313 0.9800
C32 C34 1.528(4)
C32 C33 1.535(4)
C32 H32 1.0000
C33 H331 0.9800
C33 H332 0.9800
C33 H333 0.9800
C34 H341 0.9800
C34 H342 0.9800
C34 H343 0.9800
C35 C37 1.529(4)
C35 C36 1.536(4)
C35 H35 1.0000
C36 H361 0.9800
C36 H362 0.9800
C36 H363 0.9800
C37 H371 0.9800
C37 H372 0.9800
C37 H373 0.9800
P2 F5 1.571(2)
P2 F1 1.571(3)
P2 F2 1.576(3)
P2 F3 1.581(3)
P2 F4 1.584(2)
P2 F6 1.604(2)
Cl1 C38 1.745(5)
Cl2 C38 1.679(6)
C38 H381 0.9900
C38 H382 0.9900

loop_
_geom_torsion_atom_site_label_1
_geom_torsion_atom_site_label_2
_geom_torsion_atom_site_label_3
_geom_torsion_atom_site_label_4
_geom_torsion
C22 Rh P1 C35 69.76(13)
C21 Rh P1 C35 106.87(13)
C8 Rh P1 C35 -141.76(19)
C7 Rh P1 C35 -38.9(3)
C2 Rh P1 C35 -98.53(13)
C1 Rh P1 C35 -63.78(13)
C9 Rh P1 C35 -127.65(13)
C6 Rh P1 C35 -40.28(14)
C22 Rh P1 C29 -51.40(13)
C21 Rh P1 C29 -14.29(14)
C8 Rh P1 C29 97.1(2)
C7 Rh P1 C29 -160.1(3)
C2 Rh P1 C29 140.32(13)
C1 Rh P1 C29 175.07(13)
C9 Rh P1 C29 111.20(14)
C6 Rh P1 C29 -161.44(14)
C22 Rh P1 C32 -176.42(13)
C21 Rh P1 C32 -139.31(13)
C8 Rh P1 C32 -27.9(2)
C7 Rh P1 C32 74.9(3)
C2 Rh P1 C32 15.29(13)
C1 Rh P1 C32 50.04(13)
C9 Rh P1 C32 -13.83(13)
C6 Rh P1 C32 73.54(13)
C22 Rh C1 C6 42.5(2)
C21 Rh C1 C6 -11.0(4)
C8 Rh C1 C6 -66.11(18)
C7 Rh C1 C6 -28.10(17)
P1 Rh C1 C6 143.04(15)
C2 Rh C1 C6 -131.4(2)
C9 Rh C1 C6 -102.85(18)
C22 Rh C1 C5 -92.9(4)
C21 Rh C1 C5 -146.4(4)
C8 Rh C1 C5 158.4(4)
C7 Rh C1 C5 -163.5(4)
P1 Rh C1 C5 7.6(4)
C2 Rh C1 C5 93.2(4)
C9 Rh C1 C5 121.7(4)
C6 Rh C1 C5 -135.4(5)
C22 Rh C1 C2 173.95(16)
C21 Rh C1 C2 120.4(3)
C8 Rh C1 C2 65.29(17)
C7 Rh C1 C2 103.31(18)
P1 Rh C1 C2 -85.56(15)
C9 Rh C1 C2 28.55(15)
C6 Rh C1 C2 131.4(2)
C6 C1 C2 C9 -0.7(4)
C5 C1 C2 C9 153.6(3)
Rh C1 C2 C9 -62.7(2)
C6 C1 C2 C3 -153.6(3)
C5 C1 C2 C3 0.7(3)
Rh C1 C2 C3 144.3(2)
C6 C1 C2 Rh 62.1(3)
C5 C1 C2 Rh -143.7(2)
C22 Rh C2 C9 111.2(4)
C21 Rh C2 C9 -8.9(3)
C8 Rh C2 C9 30.28(17)
C7 Rh C2 C9 68.61(17)
P1 Rh C2 C9 -128.03(16)
C1 Rh C2 C9 130.5(2)
C6 Rh C2 C9 103.29(18)
C22 Rh C2 C3 -118.9(5)
C21 Rh C2 C3 121.0(4)
C8 Rh C2 C3 160.1(4)
C7 Rh C2 C3 -161.6(4)
P1 Rh C2 C3 1.8(4)
C1 Rh C2 C3 -99.7(4)
C9 Rh C2 C3 129.8(5)
C6 Rh C2 C3 -126.9(4)
C22 Rh C2 C1 -19.2(5)
C21 Rh C2 C1 -139.3(2)
C8 Rh C2 C1 -100.17(18)
C7 Rh C2 C1 -61.84(16)
P1 Rh C2 C1 101.52(15)
C9 Rh C2 C1 -130.5(2)
C6 Rh C2 C1 -27.17(15)
C9 C2 C3 C12 -1.7(4)
C1 C2 C3 C12 151.5(3)
Rh C2 C3 C12 -118.9(4)
C9 C2 C3 C4 -153.5(3)
C1 C2 C3 C4 -0.3(3)
Rh C2 C3 C4 89.3(4)
C12 C3 C4 C15 2.0(5)
C2 C3 C4 C15 153.2(3)
C12 C3 C4 C5 -151.4(3)
C2 C3 C4 C5 -0.2(3)
C6 C1 C5 C18 1.0(4)
C2 C1 C5 C18 -153.4(3)
Rh C1 C5 C18 125.6(4)
C6 C1 C5 C4 153.6(3)
C2 C1 C5 C4 -0.8(3)
Rh C1 C5 C4 -81.7(4)
C15 C4 C5 C18 -0.5(5)
C3 C4 C5 C18 152.9(3)
C15 C4 C5 C1 -152.8(3)
C3 C4 C5 C1 0.6(3)
C5 C1 C6 C20 9.1(4)
C2 C1 C6 C20 159.6(3)
Rh C1 C6 C20 -142.8(2)
C5 C1 C6 C7 -164.1(3)
C2 C1 C6 C7 -13.6(4)
Rh C1 C6 C7 44.0(2)
C5 C1 C6 Rh 151.9(3)
C2 C1 C6 Rh -57.6(2)
C22 Rh C6 C1 -148.62(17)
C21 Rh C6 C1 174.96(17)
C8 Rh C6 C1 100.87(19)
C7 Rh C6 C1 133.3(3)
P1 Rh C6 C1 -47.51(19)
C2 Rh C6 C1 29.43(16)
C9 Rh C6 C1 63.59(17)
C22 Rh C6 C20 -45.4(4)
C21 Rh C6 C20 -81.8(4)
C8 Rh C6 C20 -155.9(4)
C7 Rh C6 C20 -123.5(5)
P1 Rh C6 C20 55.7(4)
C2 Rh C6 C20 132.7(4)
C1 Rh C6 C20 103.3(4)
C9 Rh C6 C20 166.8(4)
C22 Rh C6 C7 78.11(18)
C21 Rh C6 C7 41.7(2)
C8 Rh C6 C7 -32.40(17)
P1 Rh C6 C7 179.22(14)
C2 Rh C6 C7 -103.85(19)
C1 Rh C6 C7 -133.3(3)
C9 Rh C6 C7 -69.68(17)
C1 C6 C7 C8 14.6(4)
C20 C6 C7 C8 -157.1(3)
Rh C6 C7 C8 62.1(2)
C1 C6 C7 Rh -47.4(2)
C20 C6 C7 Rh 140.8(3)
C22 Rh C7 C8 123.48(17)
C21 Rh C7 C8 85.28(18)
P1 Rh C7 C8 -129.3(2)
C2 Rh C7 C8 -65.80(17)
C1 Rh C7 C8 -101.05(19)
C9 Rh C7 C8 -31.08(16)
C6 Rh C7 C8 -127.3(2)
C22 Rh C7 C6 -109.18(17)
C21 Rh C7 C6 -147.38(17)
C8 Rh C7 C6 127.3(2)
P1 Rh C7 C6 -2.0(4)
C2 Rh C7 C6 61.54(17)
C1 Rh C7 C6 26.29(16)
C9 Rh C7 C6 96.26(18)
C6 C7 C8 C9 -1.8(4)
Rh C7 C8 C9 67.7(2)
C6 C7 C8 Rh -69.5(2)
C22 Rh C8 C7 -66.45(19)
C21 Rh C8 C7 -99.47(18)
P1 Rh C8 C7 148.95(15)
C2 Rh C8 C7 98.57(18)
C1 Rh C8 C7 62.84(17)
C9 Rh C8 C7 127.0(3)
C6 Rh C8 C7 30.05(16)
C22 Rh C8 C9 166.50(16)
C21 Rh C8 C9 133.49(18)
C7 Rh C8 C9 -127.0(3)
P1 Rh C8 C9 21.9(3)
C2 Rh C8 C9 -28.48(16)
C1 Rh C8 C9 -64.21(17)
C6 Rh C8 C9 -97.00(19)
C3 C2 C9 C8 162.7(3)
C1 C2 C9 C8 13.9(4)
Rh C2 C9 C8 -48.3(2)
C3 C2 C9 C10 -8.4(4)
C1 C2 C9 C10 -157.2(3)
Rh C2 C9 C10 140.6(2)
C3 C2 C9 Rh -148.9(3)
C1 C2 C9 Rh 62.2(2)
C7 C8 C9 C2 -12.4(4)
Rh C8 C9 C2 51.5(2)
C7 C8 C9 C10 157.0(3)
Rh C8 C9 C10 -139.2(3)
C7 C8 C9 Rh -63.9(2)
C22 Rh C9 C2 -154.46(19)
C21 Rh C9 C2 175.11(17)
C8 Rh C9 C2 -130.1(3)
C7 Rh C9 C2 -97.93(19)
P1 Rh C9 C2 61.40(18)
C1 Rh C9 C2 -29.53(16)
C6 Rh C9 C2 -62.16(17)
C22 Rh C9 C8 -24.4(3)
C21 Rh C9 C8 -54.8(2)
C7 Rh C9 C8 32.17(17)
P1 Rh C9 C8 -168.49(15)
C2 Rh C9 C8 130.1(3)
C1 Rh C9 C8 100.57(19)
C6 Rh C9 C8 67.94(18)
C22 Rh C9 C10 99.9(4)
C21 Rh C9 C10 69.4(4)
C8 Rh C9 C10 124.2(4)
C7 Rh C9 C10 156.4(4)
P1 Rh C9 C10 -44.3(4)
C2 Rh C9 C10 -105.7(4)
C1 Rh C9 C10 -135.2(4)
C6 Rh C9 C10 -167.8(4)
C2 C9 C10 C11 10.1(4)
C8 C9 C10 C11 -159.1(3)
Rh C9 C10 C11 100.2(4)
C9 C10 C11 C12 -2.2(5)
C4 C3 C12 C11 157.0(3)
C2 C3 C12 C11 9.7(4)
C4 C3 C12 C13 -11.0(4)
C2 C3 C12 C13 -158.3(3)
C10 C11 C12 C3 -7.9(4)
C10 C11 C12 C13 157.8(3)
C3 C12 C13 C14 9.3(4)
C11 C12 C13 C14 -156.6(3)
C12 C13 C14 C15 1.3(5)
C3 C4 C15 C14 8.9(4)
C5 C4 C15 C14 158.6(3)
C3 C4 C15 C16 -158.6(3)
C5 C4 C15 C16 -8.9(4)
C13 C14 C15 C4 -10.3(4)
C13 C14 C15 C16 154.7(3)
C4 C15 C16 C17 9.0(4)
C14 C15 C16 C17 -155.9(3)
C15 C16 C17 C18 0.0(5)
C1 C5 C18 C19 -10.2(4)
C4 C5 C18 C19 -158.6(3)
C1 C5 C18 C17 158.0(3)
C4 C5 C18 C17 9.6(4)
C16 C17 C18 C5 -9.3(4)
C16 C17 C18 C19 156.7(3)
C5 C18 C19 C20 9.4(5)
C17 C18 C19 C20 -156.5(3)
C18 C19 C20 C6 0.5(5)
C1 C6 C20 C19 -9.7(4)
C7 C6 C20 C19 161.9(3)
Rh C6 C20 C19 -97.9(4)
C8 Rh C21 C22 126.71(17)
C7 Rh C21 C22 90.03(17)
P1 Rh C21 C22 -79.59(16)
C2 Rh C21 C22 160.55(19)
C1 Rh C21 C22 75.1(3)
C9 Rh C21 C22 155.06(16)
C6 Rh C21 C22 67.9(2)
C22 Rh C21 C28 -118.4(3)
C8 Rh C21 C28 8.3(2)
C7 Rh C21 C28 -28.4(2)
P1 Rh C21 C28 162.0(2)
C2 Rh C21 C28 42.1(3)
C1 Rh C21 C28 -43.3(4)
C9 Rh C21 C28 36.6(3)
C6 Rh C21 C28 -50.5(3)
C28 C21 C22 C23 1.5(4)
Rh C21 C22 C23 -110.3(3)
C28 C21 C22 Rh 111.8(3)
C8 Rh C22 C21 -62.32(19)
C7 Rh C22 C21 -95.85(17)
P1 Rh C22 C21 101.73(16)
C2 Rh C22 C21 -136.4(4)
C1 Rh C22 C21 -151.04(16)
C9 Rh C22 C21 -47.0(3)
C6 Rh C22 C21 -129.27(16)
C21 Rh C22 C23 118.9(3)
C8 Rh C22 C23 56.5(2)
C7 Rh C22 C23 23.0(2)
P1 Rh C22 C23 -139.4(2)
C2 Rh C22 C23 -17.6(6)
C1 Rh C22 C23 -32.2(3)
C9 Rh C22 C23 71.9(3)
C6 Rh C22 C23 -10.4(2)
C21 C22 C23 C24 -95.4(3)
Rh C22 C23 C24 179.6(2)
C22 C23 C24 C25 53.2(4)
C23 C24 C25 C26 50.6(5)
C24 C25 C26 C27 -102.4(4)
C25 C26 C27 C28 77.0(4)
C22 C21 C28 C27 80.0(4)
Rh C21 C28 C27 164.3(2)
C26 C27 C28 C21 -77.2(4)
C35 P1 C29 C31 39.2(3)
C32 P1 C29 C31 -68.9(3)
Rh P1 C29 C31 165.9(2)
C35 P1 C29 C30 167.5(2)
C32 P1 C29 C30 59.4(3)
Rh P1 C29 C30 -65.8(2)
C35 P1 C32 C34 -44.6(3)
C29 P1 C32 C34 65.4(3)
Rh P1 C32 C34 -166.6(2)
C35 P1 C32 C33 -174.7(2)
C29 P1 C32 C33 -64.6(2)
Rh P1 C32 C33 63.3(2)
C29 P1 C35 C37 61.5(3)
C32 P1 C35 C37 175.7(2)
Rh P1 C35 C37 -65.4(3)
C29 P1 C35 C36 -173.1(2)
C32 P1 C35 C36 -58.9(2)
Rh P1 C35 C36 60.0(2)
